data_7221645
loop_
_publ_author_name
'Ding, Yu-Jia'
'Zhang, Chun-Pei'
'Wang, Yong-Qing'
'Lin, Xiao-Ming'
'Zhu, Ximiao'
'Zhang, Da-Liang'
'Duan, Xian-Jian'
'Cai, Yue-Peng'

_publ_section_title
;
 A versatile CuII/CuImetal--organic framework for selective sorption and
 heterogeneous catalysis
;
_journal_issue 35
_journal_name_full CrystEngComm
_journal_page_first 6693
_journal_paper_doi 10.1039/C5CE01041A
_journal_volume 17
_journal_year 2015
_chemical_formula_moiety '2(C10 H8 Cu3 I2 N4 O5), H2O'
_chemical_formula_sum 'C20 H18 Cu6 I4 N8 O11'
_chemical_formula_weight 1435.32
_chemical_name_systematic
; 
 ? 
;
_space_group_IT_number 60
_symmetry_cell_setting orthorhombic
_symmetry_space_group_name_Hall '-P 2n 2ab'
_symmetry_space_group_name_H-M 'P b c n'
_atom_sites_solution_hydrogens geom
_atom_sites_solution_primary direct
_atom_sites_solution_secondary difmap
_audit_creation_method SHELXL-97
_audit_update_record
;
2015-02-16 deposited with the CCDC.
2015-07-24 downloaded from the CCDC.
;
_cell_angle_alpha 90.00
_cell_angle_beta 90.00
_cell_angle_gamma 90.00
_cell_formula_units_Z 4
_cell_length_a 7.6681(8)
_cell_length_b 31.909(3)
_cell_length_c 15.4268(16)
_cell_measurement_temperature 296(2)
_cell_volume 3774.7(7)
_computing_structure_refinement 'SHELXL-97 (Sheldrick, 1997)'
_computing_structure_solution 'SHELXS-97 (Sheldrick, 1990)'
_diffrn_ambient_temperature 296(2)
_diffrn_measured_fraction_theta_full 0.974
_diffrn_measured_fraction_theta_max 0.974
_diffrn_measurement_device_type 'Bruker APEX-II CCD'
_diffrn_measurement_method '\f and \w scans'
_diffrn_radiation_monochromator graphite
_diffrn_radiation_source 'fine-focus sealed tube'
_diffrn_radiation_type MoK\a
_diffrn_radiation_wavelength 0.71073
_diffrn_reflns_av_R_equivalents 0.0363
_diffrn_reflns_av_sigmaI/netI 0.0297
_diffrn_reflns_limit_h_max 10
_diffrn_reflns_limit_h_min -9
_diffrn_reflns_limit_k_max 42
_diffrn_reflns_limit_k_min -39
_diffrn_reflns_limit_l_max 15
_diffrn_reflns_limit_l_min -20
_diffrn_reflns_number 21363
_diffrn_reflns_theta_full 27.94
_diffrn_reflns_theta_max 27.94
_diffrn_reflns_theta_min 1.84
_diffrn_standards_decay_% none
_exptl_absorpt_coefficient_mu 6.650
_exptl_absorpt_correction_T_max 0.5560
_exptl_absorpt_correction_T_min 0.3497
_exptl_absorpt_correction_type multi-scan
_exptl_crystal_colour Brown
_exptl_crystal_density_diffrn 2.526
_exptl_crystal_density_method 'not measured'
_exptl_crystal_description Block
_exptl_crystal_F_000 2672.0
_exptl_crystal_size_max 0.20
_exptl_crystal_size_mid 0.10
_exptl_crystal_size_min 0.10
_refine_diff_density_max 1.816
_refine_diff_density_min -1.019
_refine_diff_density_rms 0.168
_refine_ls_extinction_coef 0.00006(4)
_refine_ls_extinction_expression Fc^*^=kFc[1+0.001xFc^2^\l^3^/sin(2\q)]^-1/4^
_refine_ls_extinction_method SHELXL
_refine_ls_goodness_of_fit_ref 1.069
_refine_ls_hydrogen_treatment mixed
_refine_ls_matrix_type full
_refine_ls_number_parameters 220
_refine_ls_number_reflns 4540
_refine_ls_number_restraints 0
_refine_ls_restrained_S_all 1.069
_refine_ls_R_factor_all 0.0583
_refine_ls_R_factor_gt 0.0422
_refine_ls_shift/su_max 0.000
_refine_ls_shift/su_mean 0.000
_refine_ls_structure_factor_coef Fsqd
_refine_ls_weighting_details 'calc w=1/[\s^2^(Fo^2^)+(0.0437P)^2^+26.7612P] where P=(Fo^2^+2Fc^2^)/3'
_refine_ls_weighting_scheme calc
_refine_ls_wR_factor_gt 0.1080
_refine_ls_wR_factor_ref 0.1149
_reflns_number_gt 3414
_reflns_number_total 4540
_reflns_threshold_expression >2sigma(I)
_cod_data_source_file c5ce01041a2.cif
_cod_data_source_block 1
_cod_depositor_comments 'Adding full bibliography for 7221645.cif.'
_cod_original_sg_symbol_H-M Pbcn
_cod_database_code 7221645

loop_
_symmetry_equiv_pos_as_xyz
'x, y, z'
'-x+1/2, -y+1/2, z+1/2'
'-x, y, -z+1/2'
'x+1/2, -y+1/2, -z'
'-x, -y, -z'
'x-1/2, y-1/2, -z-1/2'
'x, -y, z-1/2'
'-x-1/2, y-1/2, z'

loop_
_atom_site_label
_atom_site_type_symbol
_atom_site_fract_x
_atom_site_fract_y
_atom_site_fract_z
_atom_site_U_iso_or_equiv
_atom_site_adp_type
_atom_site_occupancy
_atom_site_symmetry_multiplicity
_atom_site_calc_flag
_atom_site_refinement_flags
Cu1 Cu 0.08571(11) 0.06192(3) 0.32611(6) 0.0351(2) Uani 1 1 d .
Cu2 Cu 0.07830(11) 0.03422(3) 0.02995(6) 0.0361(2) Uani 1 1 d .
Cu3 Cu 0.24911(10) 0.22911(2) -0.12667(6) 0.0352(2) Uani 1 1 d .
I1 I 0.26207(6) 0.023765(14) 0.45058(3) 0.03621(14) Uani 1 1 d .
I2 I 0.25545(6) 0.047867(16) 0.17888(3) 0.03815(14) Uani 1 1 d .
C1 C 0.4834(9) 0.1695(2) -0.0704(5) 0.0398(17) Uani 1 1 d .
C2 C 0.3055(8) 0.1486(2) -0.0645(4) 0.0309(14) Uani 1 1 d .
C3 C 0.2803(8) 0.1081(2) -0.0351(5) 0.0336(15) Uani 1 1 d .
H3A H 0.3758 0.0924 -0.0170 0.040 Uiso 1 1 calc R
C4 C -0.0121(9) 0.1142(2) -0.0608(5) 0.0359(16) Uani 1 1 d .
H4A H -0.1237 0.1028 -0.0612 0.043 Uiso 1 1 calc R
C5 C 0.0125(9) 0.1550(2) -0.0898(5) 0.0412(18) Uani 1 1 d .
H5A H -0.0830 0.1706 -0.1084 0.049 Uiso 1 1 calc R
C6 C 0.4867(9) 0.2057(2) 0.3609(6) 0.0441(19) Uani 1 1 d .
C7 C 0.3107(8) 0.1851(2) 0.3599(5) 0.0328(15) Uani 1 1 d .
C8 C 0.2862(9) 0.1420(2) 0.3503(5) 0.0361(16) Uani 1 1 d .
H8A H 0.3825 0.1244 0.3454 0.043 Uiso 1 1 calc R
C9 C -0.0091(8) 0.15240(19) 0.3581(5) 0.0315(14) Uani 1 1 d .
H9A H -0.1219 0.1416 0.3584 0.038 Uiso 1 1 calc R
C10 C 0.0139(9) 0.19504(19) 0.3679(5) 0.0354(16) Uani 1 1 d .
H10A H -0.0827 0.2124 0.3744 0.043 Uiso 1 1 calc R
N1 N 0.1209(7) 0.09112(17) -0.0323(4) 0.0331(12) Uani 1 1 d .
N2 N 0.1712(7) 0.17226(16) -0.0912(4) 0.0318(12) Uani 1 1 d .
N3 N 0.1261(7) 0.12576(16) 0.3481(4) 0.0302(12) Uani 1 1 d .
N4 N 0.1743(7) 0.21159(16) 0.3681(4) 0.0333(13) Uani 1 1 d .
O1 O 0.4789(6) 0.20715(14) -0.1007(4) 0.0442(13) Uani 1 1 d .
O1W O 0.2551(7) 0.2187(2) -0.2691(4) 0.0589(16) Uani 1 1 d .
H1WA H 0.2536 0.1926 -0.2796 0.071 Uiso 1 1 d R
H1WB H 0.3489 0.2289 -0.2897 0.071 Uiso 1 1 d R
O2 O 0.6122(7) 0.15115(18) -0.0454(5) 0.0602(17) Uani 1 1 d .
O7 O 0.6189(7) 0.18490(18) 0.3555(6) 0.073(2) Uani 1 1 d .
O8 O 0.4834(6) 0.24600(14) 0.3659(4) 0.0427(13) Uani 1 1 d .
O2W O 0.5000 0.1052(10) -0.2500 0.347(18) Uiso 1 2 d S
H2WA H 0.5684 0.0844 -0.2542 0.416 Uiso 1 1 d R

loop_
_atom_site_aniso_label
_atom_site_aniso_U_11
_atom_site_aniso_U_22
_atom_site_aniso_U_33
_atom_site_aniso_U_23
_atom_site_aniso_U_13
_atom_site_aniso_U_12
Cu1 0.0333(5) 0.0300(4) 0.0420(5) 0.0010(4) 0.0005(4) -0.0010(3)
Cu2 0.0337(5) 0.0268(4) 0.0477(5) 0.0013(4) 0.0031(4) -0.0030(3)
Cu3 0.0210(4) 0.0231(4) 0.0615(6) 0.0071(4) 0.0014(4) -0.0017(3)
I1 0.0248(2) 0.0367(2) 0.0471(3) 0.01168(19) 0.00215(19) 0.00279(17)
I2 0.0272(2) 0.0512(3) 0.0361(3) -0.0043(2) -0.00118(19) 0.00905(19)
C1 0.021(3) 0.038(4) 0.061(5) 0.007(3) 0.003(3) -0.002(3)
C2 0.022(3) 0.031(3) 0.041(4) 0.003(3) 0.002(3) 0.000(2)
C3 0.022(3) 0.034(3) 0.045(4) 0.010(3) 0.001(3) 0.003(3)
C4 0.025(3) 0.030(3) 0.053(4) 0.009(3) -0.004(3) -0.007(3)
C5 0.018(3) 0.034(3) 0.071(5) 0.016(4) -0.004(3) -0.005(3)
C6 0.019(3) 0.030(3) 0.083(6) -0.004(4) 0.001(4) -0.003(3)
C7 0.018(3) 0.029(3) 0.051(4) 0.000(3) -0.005(3) 0.000(3)
C8 0.022(3) 0.029(3) 0.057(4) 0.000(3) -0.001(3) 0.003(3)
C9 0.020(3) 0.028(3) 0.047(4) -0.002(3) 0.000(3) -0.004(3)
C10 0.018(3) 0.027(3) 0.061(5) -0.002(3) -0.001(3) -0.001(2)
N1 0.032(3) 0.026(3) 0.042(3) 0.007(2) 0.000(2) -0.004(2)
N2 0.022(3) 0.027(3) 0.046(3) 0.009(2) 0.000(2) -0.004(2)
N3 0.025(3) 0.025(3) 0.041(3) 0.003(2) 0.001(2) -0.001(2)
N4 0.021(3) 0.023(3) 0.056(4) -0.002(3) 0.000(3) -0.002(2)
O1 0.022(2) 0.032(2) 0.078(4) 0.016(3) 0.000(2) -0.004(2)
O1W 0.050(4) 0.066(4) 0.062(4) -0.004(3) 0.007(3) 0.012(3)
O2 0.022(3) 0.053(3) 0.105(5) 0.027(3) -0.005(3) 0.004(2)
O7 0.016(3) 0.041(3) 0.160(7) -0.004(4) -0.002(3) 0.001(2)
O8 0.023(2) 0.027(2) 0.078(4) -0.001(2) -0.003(2) -0.0024(19)

loop_
_atom_type_symbol
_atom_type_description
_atom_type_scat_dispersion_real
_atom_type_scat_dispersion_imag
_atom_type_scat_source
C C 0.0033 0.0016 'International Tables Vol C Tables 4.2.6.8 and 6.1.1.4'
H H 0.0000 0.0000 'International Tables Vol C Tables 4.2.6.8 and 6.1.1.4'
N N 0.0061 0.0033 'International Tables Vol C Tables 4.2.6.8 and 6.1.1.4'
O O 0.0106 0.0060 'International Tables Vol C Tables 4.2.6.8 and 6.1.1.4'
Cu Cu 0.3201 1.2651 'International Tables Vol C Tables 4.2.6.8 and 6.1.1.4'
I I -0.4742 1.8119 'International Tables Vol C Tables 4.2.6.8 and 6.1.1.4'

loop_
_geom_angle_atom_site_label_1
_geom_angle_atom_site_label_2
_geom_angle_atom_site_label_3
_geom_angle
_geom_angle_site_symmetry_1
_geom_angle_site_symmetry_3
N3 Cu1 I1 104.76(16) . .
N3 Cu1 I2 108.40(15) . 3
I1 Cu1 I2 116.55(3) . 3
N3 Cu1 I2 103.36(16) . .
I1 Cu1 I2 107.01(3) . .
I2 Cu1 I2 115.44(3) 3 .
N3 Cu1 Cu1 102.39(15) . 3
I1 Cu1 Cu1 152.02(2) . 3
I2 Cu1 Cu1 59.57(3) 3 3
I2 Cu1 Cu1 59.55(3) . 3
N3 Cu1 Cu2 104.74(16) . 3
I1 Cu1 Cu2 59.38(3) . 3
I2 Cu1 Cu2 60.64(3) 3 3
I2 Cu1 Cu2 151.18(4) . 3
Cu1 Cu1 Cu2 119.34(5) 3 3
N1 Cu2 I1 108.38(17) . 7
N1 Cu2 I1 108.48(16) . 3
I1 Cu2 I1 119.50(3) 7 3
N1 Cu2 Cu2 128.87(17) . 5
I1 Cu2 Cu2 60.12(3) 7 5
I1 Cu2 Cu2 59.38(3) 3 5
N1 Cu2 Cu1 99.62(17) . 3
I1 Cu2 Cu1 149.66(4) 7 3
I1 Cu2 Cu1 59.27(3) 3 3
Cu2 Cu2 Cu1 110.14(5) 5 3
N1 Cu2 I2 99.96(16) . .
I1 Cu2 I2 103.87(3) 7 .
I1 Cu2 I2 114.77(4) 3 .
Cu2 Cu2 I2 130.89(5) 5 .
Cu1 Cu2 I2 58.85(3) 3 .
O1 Cu3 O8 171.1(2) . 2_554
O1 Cu3 N4 94.8(2) . 2_554
O8 Cu3 N4 83.1(2) 2_554 2_554
O1 Cu3 N2 83.5(2) . .
O8 Cu3 N2 96.5(2) 2_554 .
N4 Cu3 N2 166.3(3) 2_554 .
O1 Cu3 O1W 97.6(2) . .
O8 Cu3 O1W 91.2(2) 2_554 .
N4 Cu3 O1W 95.5(2) 2_554 .
N2 Cu3 O1W 98.2(2) . .
Cu2 I1 Cu1 112.83(3) 7_556 .
Cu2 I1 Cu2 60.50(3) 7_556 3
Cu1 I1 Cu2 61.35(3) . 3
Cu1 I2 Cu1 60.89(3) 3 .
Cu1 I2 Cu2 60.51(3) 3 .
Cu1 I2 Cu2 120.50(3) . .
O2 C1 O1 126.0(6) . .
O2 C1 C2 119.9(6) . .
O1 C1 C2 114.0(6) . .
N2 C2 C3 121.3(6) . .
N2 C2 C1 115.0(5) . .
C3 C2 C1 123.8(6) . .
N1 C3 C2 121.2(6) . .
N1 C3 H3A 119.4 . .
C2 C3 H3A 119.4 . .
N1 C4 C5 121.3(6) . .
N1 C4 H4A 119.3 . .
C5 C4 H4A 119.3 . .
N2 C5 C4 121.0(6) . .
N2 C5 H5A 119.5 . .
C4 C5 H5A 119.5 . .
O7 C6 O8 124.5(6) . .
O7 C6 C7 120.7(6) . .
O8 C6 C7 114.8(6) . .
N4 C7 C8 121.5(6) . .
N4 C7 C6 114.9(6) . .
C8 C7 C6 123.6(6) . .
N3 C8 C7 120.6(6) . .
N3 C8 H8A 119.7 . .
C7 C8 H8A 119.7 . .
N3 C9 C10 122.3(6) . .
N3 C9 H9A 118.8 . .
C10 C9 H9A 118.8 . .
N4 C10 C9 120.4(6) . .
N4 C10 H10A 119.8 . .
C9 C10 H10A 119.8 . .
C4 N1 C3 117.7(5) . .
C4 N1 Cu2 121.0(4) . .
C3 N1 Cu2 120.8(4) . .
C5 N2 C2 117.5(5) . .
C5 N2 Cu3 130.9(5) . .
C2 N2 Cu3 111.6(4) . .
C8 N3 C9 117.4(5) . .
C8 N3 Cu1 121.3(4) . .
C9 N3 Cu1 121.2(4) . .
C10 N4 C7 117.7(5) . .
C10 N4 Cu3 130.4(4) . 2
C7 N4 Cu3 111.8(4) . 2
C1 O1 Cu3 115.9(4) . .
Cu3 O1W H1WA 109.5 . .
Cu3 O1W H1WB 109.3 . .
H1WA O1W H1WB 108.2 . .
C6 O8 Cu3 115.3(4) . 2

loop_
_geom_bond_atom_site_label_1
_geom_bond_atom_site_label_2
_geom_bond_distance
_geom_bond_site_symmetry_2
Cu1 N3 2.089(5) .
Cu1 I1 2.6454(10) .
Cu1 I2 2.6554(10) 3
Cu1 I2 2.6559(10) .
Cu1 Cu1 2.6911(18) 3
Cu1 Cu2 2.7007(13) 3
Cu2 N1 2.080(5) .
Cu2 I1 2.6284(10) 7
Cu2 I1 2.6483(10) 3
Cu2 Cu2 2.6581(17) 5
Cu2 Cu1 2.7007(13) 3
Cu2 I2 2.7043(10) .
Cu3 O1 1.938(5) .
Cu3 O8 1.955(5) 2_554
Cu3 N4 1.983(5) 2_554
Cu3 N2 1.987(5) .
Cu3 O1W 2.222(6) .
I1 Cu2 2.6284(10) 7_556
I1 Cu2 2.6483(10) 3
I2 Cu1 2.6554(10) 3
C1 O2 1.212(8) .
C1 O1 1.289(8) .
C1 C2 1.522(9) .
C2 N2 1.343(8) .
C2 C3 1.381(9) .
C3 N1 1.338(8) .
C3 H3A 0.9300 .
C4 N1 1.332(8) .
C4 C5 1.391(9) .
C4 H4A 0.9300 .
C5 N2 1.335(8) .
C5 H5A 0.9300 .
C6 O7 1.215(8) .
C6 O8 1.288(8) .
C6 C7 1.501(9) .
C7 N4 1.350(8) .
C7 C8 1.398(9) .
C8 N3 1.333(8) .
C8 H8A 0.9300 .
C9 N3 1.350(8) .
C9 C10 1.380(9) .
C9 H9A 0.9300 .
C10 N4 1.339(8) .
C10 H10A 0.9300 .
N4 Cu3 1.983(5) 2
O1W H1WA 0.8504 .
O1W H1WB 0.8499 .
O8 Cu3 1.955(5) 2
O2W H2WA 0.8497 .
